data_7203492
loop_
_publ_author_name
'Ilona Turowska-Tyrk'
'Julia B\;akowicz'
'John R. Scheffer'
'Wujiong Xia'

_publ_section_title
;
 Monitoring reaction centers and molecules during an enantioselective
 photoreaction in a crystal
;
_journal_issue 8
_journal_name_full CrystEngComm
_journal_page_first 616
_journal_paper_doi 10.1039/b607425a
_journal_volume 8
_journal_year 2006
_chemical_formula_sum 'C23 H31 N O3'
_chemical_formula_weight 369.49
_chemical_name_systematic
;
?
;
_space_group_IT_number 19
_symmetry_cell_setting orthorhombic
_symmetry_space_group_name_Hall 'P 2ac 2ab'
_symmetry_space_group_name_H-M 'P 21 21 21'
_atom_sites_solution_hydrogens geom
_atom_sites_solution_primary direct
_atom_sites_solution_secondary geom
_audit_creation_method SHELXL-97
_cell_angle_alpha 90.00
_cell_angle_beta 90.00
_cell_angle_gamma 90.00
_cell_formula_units_Z 4
_cell_length_a 6.1046(13)
_cell_length_b 17.656(4)
_cell_length_c 19.423(4)
_cell_measurement_reflns_used 1000
_cell_measurement_temperature 293(2)
_cell_measurement_theta_max 17
_cell_measurement_theta_min 3
_cell_volume 2093.5(8)
_computing_cell_refinement 'CRYSALIS (Oxford Diffraction, 2003)'
_computing_data_collection 'CRYSALIS (Oxford Diffraction, 2003)'
_computing_data_reduction 'CRYSALIS (Oxford Diffraction, 2003)'
_computing_molecular_graphics 'ORTEP3 (Farrugia, 1997)'
_computing_publication_material 'SHELXL97 (Sheldrick, 1997)'
_computing_structure_refinement 'SHELXL97 (Sheldrick, 1997)'
_computing_structure_solution 'SHELXS97 (Sheldrick, 1990)'
_diffrn_ambient_temperature 293(2)
_diffrn_measured_fraction_theta_full 0.992
_diffrn_measured_fraction_theta_max 0.992
_diffrn_measurement_device_type 'Kuma KM4CCD'
_diffrn_measurement_method '\w scans'
_diffrn_radiation_monochromator graphite
_diffrn_radiation_source 'fine-focus sealed tube'
_diffrn_radiation_type MoK\a
_diffrn_radiation_wavelength 0.71073
_diffrn_reflns_av_R_equivalents 0.0286
_diffrn_reflns_av_sigmaI/netI 0.0235
_diffrn_reflns_limit_h_max 7
_diffrn_reflns_limit_h_min -3
_diffrn_reflns_limit_k_max 20
_diffrn_reflns_limit_k_min -20
_diffrn_reflns_limit_l_max 21
_diffrn_reflns_limit_l_min -23
_diffrn_reflns_number 11228
_diffrn_reflns_theta_full 25.00
_diffrn_reflns_theta_max 25.00
_diffrn_reflns_theta_min 3.50
_exptl_absorpt_coefficient_mu 0.077
_exptl_absorpt_correction_T_max 0.9774
_exptl_absorpt_correction_T_min 0.9483
_exptl_absorpt_correction_type none
_exptl_crystal_colour colourless
_exptl_crystal_density_diffrn 1.172
_exptl_crystal_density_method 'not measured'
_exptl_crystal_description block
_exptl_crystal_F_000 800
_exptl_crystal_size_max 0.70
_exptl_crystal_size_mid 0.45
_exptl_crystal_size_min 0.30
_refine_diff_density_max 0.159
_refine_diff_density_min -0.120
_refine_diff_density_rms 0.036
_refine_ls_abs_structure_details
;
The absolute configuration was assigned to agree with that from
Xia W. et al., 2005
;
_refine_ls_extinction_coef 0.016(2)
_refine_ls_extinction_expression Fc^*^=kFc[1+0.001xFc^2^\l^3^/sin(2\q)]^-1/4^
_refine_ls_extinction_method SHELXL
_refine_ls_goodness_of_fit_ref 1.022
_refine_ls_hydrogen_treatment constr
_refine_ls_matrix_type full
_refine_ls_number_parameters 354
_refine_ls_number_reflns 3650
_refine_ls_number_restraints 195
_refine_ls_restrained_S_all 1.031
_refine_ls_R_factor_all 0.0513
_refine_ls_R_factor_gt 0.0405
_refine_ls_shift/su_max 0.001
_refine_ls_shift/su_mean 0.000
_refine_ls_structure_factor_coef Fsqd
_refine_ls_weighting_details 'calc w=1/[\s^2^(Fo^2^)+(0.0764P)^2^+0.0335P] where P=(Fo^2^+2Fc^2^)/3'
_refine_ls_weighting_scheme calc
_refine_ls_wR_factor_gt 0.1059
_refine_ls_wR_factor_ref 0.1136
_reflns_number_gt 2995
_reflns_number_total 3650
_reflns_threshold_expression >2sigma(I)
_cod_data_source_file B607425A.txt
_cod_data_source_block 13.6%P
_cod_depositor_comments
;
The following automatic conversions were performed:
'_symmetry_cell_setting' value 'Orthorhombic' changed to 'orthorhombic'
according to '/home/saulius/struct/CIF-dictionaries/cif_core.dic'
dictionary named 'cif_core.dic' version 2.4.1 from 2010-06-29.

Automatic conversion script
Id: cif_fix_enum 1527 2010-12-29 10:47:43Z saulius 
;
_cod_database_code 7203492

loop_
_symmetry_equiv_pos_as_xyz
'x, y, z'
'-x+1/2, -y, z+1/2'
'-x, y+1/2, -z+1/2'
'x+1/2, -y+1/2, -z'

loop_
_atom_site_label
_atom_site_type_symbol
_atom_site_fract_x
_atom_site_fract_y
_atom_site_fract_z
_atom_site_U_iso_or_equiv
_atom_site_adp_type
_atom_site_occupancy
_atom_site_symmetry_multiplicity
_atom_site_calc_flag
_atom_site_refinement_flags
_atom_site_disorder_assembly
_atom_site_disorder_group
C1R C 0.8307(7) 0.9743(2) 0.48694(17) 0.0636(12) Uani 0.864(4) 1 d PD A 1
H1R H 0.8338 1.0298 0.4874 0.076 Uiso 0.864(4) 1 calc PR A 1
C2R C 1.0483(5) 0.9356(2) 0.48492(16) 0.0817(9) Uani 0.864(4) 1 d PD A 1
H2R H 1.1820 0.9563 0.4981 0.098 Uiso 0.864(4) 1 calc PR A 1
C3R C 1.0159(7) 0.8670(3) 0.4611(2) 0.0931(14) Uani 0.864(4) 1 d PDU A 1
H3R H 1.1241 0.8309 0.4533 0.112 Uiso 0.864(4) 1 calc PR A 1
C4R C 0.7742(4) 0.85631(13) 0.44851(13) 0.0687(8) Uani 0.864(4) 1 d PD A 1
H4R H 0.7328 0.8150 0.4175 0.082 Uiso 0.864(4) 1 calc PR A 1
C5R C 0.6689(7) 0.85557(18) 0.52053(15) 0.0849(10) Uani 0.864(4) 1 d PDU A 1
H5R1 H 0.5140 0.8437 0.5178 0.102 Uiso 0.864(4) 1 calc PR A 1
H5R2 H 0.7401 0.8189 0.5502 0.102 Uiso 0.864(4) 1 calc PR A 1
C6R C 0.7043(8) 0.9358(2) 0.54689(14) 0.0766(12) Uani 0.864(4) 1 d PDU A 1
H6R1 H 0.7902 0.9359 0.5889 0.092 Uiso 0.864(4) 1 calc PR A 1
H6R2 H 0.5657 0.9611 0.5554 0.092 Uiso 0.864(4) 1 calc PR A 1
C7R C 0.7127(6) 0.93709(16) 0.42523(11) 0.0533(6) Uani 0.864(4) 1 d PD A 1
H7R H 0.5541 0.9448 0.4287 0.064 Uiso 0.864(4) 1 calc PR A 1
C8R C 0.7924(6) 0.9599(2) 0.35570(14) 0.0584(8) Uani 0.864(4) 1 d PD A 1
C9R C 0.6885(7) 0.9273(2) 0.29280(14) 0.0470(13) Uani 0.864(4) 1 d PD A 1
C10R C 0.8032(6) 0.9286(2) 0.23140(16) 0.0515(10) Uani 0.864(4) 1 d PD A 1
H10R H 0.9429 0.9496 0.2302 0.062 Uiso 0.864(4) 1 calc PR A 1
C11R C 0.7142(7) 0.8993(2) 0.17220(15) 0.0475(9) Uani 0.864(4) 1 d PD A 1
H11R H 0.7956 0.8993 0.1317 0.057 Uiso 0.864(4) 1 calc PR A 1
C12R C 0.5043(10) 0.8700(5) 0.1724(2) 0.046(2) Uani 0.864(4) 1 d PD A 1
C13R C 0.3875(7) 0.8695(3) 0.23323(17) 0.0550(12) Uani 0.864(4) 1 d PDU A 1
H13R H 0.2458 0.8502 0.2337 0.066 Uiso 0.864(4) 1 calc PR A 1
C14R C 0.4769(5) 0.8971(2) 0.29293(14) 0.0538(9) Uani 0.864(4) 1 d PD A 1
H14R H 0.3965 0.8958 0.3336 0.065 Uiso 0.864(4) 1 calc PR A 1
C15R C 0.4093(7) 0.8357(4) 0.1080(2) 0.0498(14) Uani 0.864(4) 1 d PD A 1
C16R C 0.7721(7) 0.6563(2) 0.10315(16) 0.0504(10) Uani 0.864(4) 1 d PDU A 1
H16R H 0.8786 0.6149 0.1006 0.060 Uiso 0.864(4) 1 calc PR A 1
C17R C 0.7296(8) 0.6732(2) 0.17856(14) 0.0483(9) Uani 0.864(4) 1 d PD A 1
H17R H 0.6361 0.7183 0.1812 0.058 Uiso 0.864(4) 1 calc PR A 1
C18R C 0.9384(7) 0.6894(3) 0.21814(16) 0.0680(11) Uani 0.864(4) 1 d PD A 1
H18A H 1.0132 0.7320 0.1972 0.082 Uiso 0.864(4) 1 calc PR A 1
H18B H 1.0344 0.6457 0.2151 0.082 Uiso 0.864(4) 1 calc PR A 1
C19R C 0.8943(8) 0.7071(3) 0.29351(15) 0.0809(11) Uani 0.864(4) 1 d PD A 1
H19A H 1.0322 0.7148 0.3173 0.097 Uiso 0.864(4) 1 calc PR A 1
H19B H 0.8098 0.7534 0.2970 0.097 Uiso 0.864(4) 1 calc PR A 1
C20R C 0.7703(8) 0.6432(3) 0.32725(16) 0.0916(12) Uani 0.864(4) 1 d PD A 1
H20A H 0.8627 0.5985 0.3291 0.110 Uiso 0.864(4) 1 calc PR A 1
H20B H 0.7334 0.6573 0.3741 0.110 Uiso 0.864(4) 1 calc PR A 1
C21R C 0.5663(7) 0.6253(3) 0.28863(16) 0.1003(13) Uani 0.864(4) 1 d PDU A 1
H21A H 0.4665 0.6679 0.2919 0.120 Uiso 0.864(4) 1 calc PR A 1
H21B H 0.4957 0.5818 0.3096 0.120 Uiso 0.864(4) 1 calc PR A 1
C22R C 0.6103(7) 0.6083(3) 0.21312(17) 0.0741(10) Uani 0.864(4) 1 d PDU A 1
H22A H 0.6978 0.5626 0.2095 0.089 Uiso 0.864(4) 1 calc PR A 1
H22B H 0.4724 0.5994 0.1897 0.089 Uiso 0.864(4) 1 calc PR A 1
C23R C 0.5708(7) 0.6329(2) 0.06287(18) 0.0704(9) Uani 0.864(4) 1 d PD A 1
H23A H 0.6119 0.6210 0.0164 0.106 Uiso 0.864(4) 1 calc PR A 1
H23B H 0.4669 0.6737 0.0627 0.106 Uiso 0.864(4) 1 calc PR A 1
H23C H 0.5060 0.5891 0.0840 0.106 Uiso 0.864(4) 1 calc PR A 1
O1R O 0.9419(4) 1.00428(14) 0.34906(10) 0.0994(9) Uani 0.864(4) 1 d PD A 1
O2R O 0.2134(6) 0.8164(4) 0.1093(2) 0.0812(18) Uani 0.864(4) 1 d PD A 1
O3R O 0.5346(7) 0.8282(3) 0.05702(19) 0.0599(11) Uani 0.864(4) 1 d PD A 1
N1R N 0.8689(10) 0.7237(3) 0.0680(2) 0.0512(15) Uani 0.864(4) 1 d PDU A 1
H1R1 H 0.8903 0.7132 0.0237 0.077 Uiso 0.864(4) 1 calc PR A 1
H1R2 H 0.9963 0.7353 0.0876 0.077 Uiso 0.864(4) 1 calc PR A 1
H1R3 H 0.7777 0.7628 0.0718 0.077 Uiso 0.864(4) 1 calc PR A 1
C1P C 0.791(3) 0.9731(11) 0.4766(8) 0.057(8) Uiso 0.136(4) 1 d PD A 2
H1P H 0.7915 1.0286 0.4777 0.068 Uiso 0.136(4) 1 calc PR A 2
C2P C 1.010(2) 0.9430(9) 0.4463(7) 0.079(6) Uiso 0.136(4) 1 d PD A 2
H2P H 1.1322 0.9759 0.4600 0.094 Uiso 0.136(4) 1 calc PR A 2
C3P C 1.054(5) 0.8629(14) 0.4680(17) 0.108(10) Uiso 0.136(4) 1 d PDU A 2
H3P H 1.1797 0.8397 0.4514 0.129 Uiso 0.136(4) 1 calc PR A 2
C4P C 0.925(3) 0.8227(10) 0.5093(11) 0.097(7) Uiso 0.136(4) 1 d PD A 2
H4P H 0.9545 0.7714 0.5150 0.116 Uiso 0.136(4) 1 calc PR A 2
C5P C 0.735(4) 0.8559(13) 0.5471(14) 0.118(8) Uiso 0.136(4) 1 d PDU A 2
H5P1 H 0.7363 0.8378 0.5943 0.141 Uiso 0.136(4) 1 calc PR A 2
H5P2 H 0.5999 0.8387 0.5259 0.141 Uiso 0.136(4) 1 calc PR A 2
C6P C 0.738(5) 0.9416(13) 0.5474(9) 0.102(10) Uiso 0.136(4) 1 d PDU A 2
H6P1 H 0.8472 0.9591 0.5801 0.122 Uiso 0.136(4) 1 calc PR A 2
H6P2 H 0.5966 0.9604 0.5621 0.122 Uiso 0.136(4) 1 calc PR A 2
C7P C 0.633(2) 0.9447(16) 0.4227(8) 0.079(10) Uiso 0.136(4) 1 d PD A 2
H7P H 0.4872 0.9314 0.4286 0.095 Uiso 0.136(4) 1 calc PR A 2
C8P C 0.750(2) 0.9428(14) 0.3649(7) 0.064(9) Uiso 0.136(4) 1 d PD A 2
C9P C 0.659(3) 0.9190(10) 0.2952(7) 0.049(11) Uiso 0.136(4) 1 d PD A 2
C10P C 0.760(3) 0.9412(12) 0.2340(8) 0.036(7) Uiso 0.136(4) 1 d PD A 2
H10P H 0.8798 0.9736 0.2348 0.043 Uiso 0.136(4) 1 calc PR A 2
C11P C 0.679(3) 0.9144(12) 0.1717(8) 0.032(6) Uiso 0.136(4) 1 d PD A 2
H11P H 0.7529 0.9252 0.1311 0.038 Uiso 0.136(4) 1 calc PR A 2
C12P C 0.488(5) 0.872(3) 0.1695(9) 0.035(12) Uiso 0.136(4) 1 d PD A 2
C13P C 0.379(4) 0.8546(17) 0.2308(9) 0.041(6) Uiso 0.136(4) 1 d PDU A 2
H13P H 0.2457 0.8293 0.2297 0.049 Uiso 0.136(4) 1 calc PR A 2
C14P C 0.470(3) 0.8752(12) 0.2932(8) 0.046(7) Uiso 0.136(4) 1 d PD A 2
H14P H 0.4046 0.8597 0.3340 0.056 Uiso 0.136(4) 1 calc PR A 2
C15P C 0.391(3) 0.846(2) 0.1013(9) 0.041(9) Uiso 0.136(4) 1 d PD A 2
C16P C 0.821(3) 0.6516(12) 0.1044(9) 0.032(5) Uiso 0.136(4) 1 d PDU A 2
H16P H 0.9475 0.6175 0.1047 0.039 Uiso 0.136(4) 1 calc PR A 2
C17P C 0.777(4) 0.6786(16) 0.1786(9) 0.050(9) Uiso 0.136(4) 1 d PD A 2
H17P H 0.6942 0.7260 0.1741 0.060 Uiso 0.136(4) 1 calc PR A 2
C18P C 0.988(3) 0.6995(16) 0.2160(10) 0.051(7) Uiso 0.136(4) 1 d PD A 2
H18C H 1.0600 0.7399 0.1909 0.061 Uiso 0.136(4) 1 calc PR A 2
H18D H 1.0844 0.6560 0.2160 0.061 Uiso 0.136(4) 1 calc PR A 2
C19P C 0.951(4) 0.7254(14) 0.2910(10) 0.066(7) Uiso 0.136(4) 1 d PD A 2
H19C H 1.0898 0.7366 0.3130 0.079 Uiso 0.136(4) 1 calc PR A 2
H19D H 0.8604 0.7705 0.2922 0.079 Uiso 0.136(4) 1 calc PR A 2
C20P C 0.837(4) 0.6604(16) 0.3279(11) 0.080(9) Uiso 0.136(4) 1 d PD A 2
H20C H 0.9221 0.6143 0.3233 0.096 Uiso 0.136(4) 1 calc PR A 2
H20D H 0.8214 0.6719 0.3765 0.096 Uiso 0.136(4) 1 calc PR A 2
C21P C 0.612(4) 0.650(2) 0.2954(12) 0.113(9) Uiso 0.136(4) 1 d PDU A 2
H21C H 0.5304 0.6966 0.2985 0.135 Uiso 0.136(4) 1 calc PR A 2
H21D H 0.5322 0.6111 0.3207 0.135 Uiso 0.136(4) 1 calc PR A 2
C22P C 0.632(5) 0.626(2) 0.2198(12) 0.090(9) Uiso 0.136(4) 1 d PDU A 2
H22C H 0.6912 0.5750 0.2174 0.108 Uiso 0.136(4) 1 calc PR A 2
H22D H 0.4869 0.6249 0.1993 0.108 Uiso 0.136(4) 1 calc PR A 2
C23P C 0.631(3) 0.6123(11) 0.0678(11) 0.056(7) Uiso 0.136(4) 1 d PD A 2
H23D H 0.6737 0.5999 0.0216 0.084 Uiso 0.136(4) 1 calc PR A 2
H23E H 0.5065 0.6455 0.0668 0.084 Uiso 0.136(4) 1 calc PR A 2
H23F H 0.5935 0.5667 0.0921 0.084 Uiso 0.136(4) 1 calc PR A 2
O1P O 0.973(2) 0.9479(10) 0.3716(6) 0.098(5) Uiso 0.136(4) 1 d PD A 2
O2P O 0.198(3) 0.8222(19) 0.1011(15) 0.060(7) Uiso 0.136(4) 1 d PD A 2
O3P O 0.520(4) 0.8398(16) 0.0504(11) 0.036(5) Uiso 0.136(4) 1 d PD A 2
N1P N 0.875(4) 0.7204(13) 0.0609(13) 0.019(4) Uiso 0.136(4) 1 d PDU A 2
H1P1 H 0.9686 0.7499 0.0835 0.028 Uiso 0.136(4) 1 calc PR A 2
H1P2 H 0.7523 0.7463 0.0523 0.028 Uiso 0.136(4) 1 calc PR A 2
H1P3 H 0.9343 0.7056 0.0213 0.028 Uiso 0.136(4) 1 calc PR A 2

loop_
_atom_site_aniso_label
_atom_site_aniso_U_11
_atom_site_aniso_U_22
_atom_site_aniso_U_33
_atom_site_aniso_U_23
_atom_site_aniso_U_13
_atom_site_aniso_U_12
C1R 0.073(2) 0.062(2) 0.0558(17) -0.0111(12) -0.0191(16) 0.0023(14)
C2R 0.0624(15) 0.106(3) 0.076(2) 0.0011(18) -0.0166(15) 0.0047(16)
C3R 0.093(3) 0.099(3) 0.088(2) -0.004(2) -0.006(2) 0.036(2)
C4R 0.097(2) 0.0535(14) 0.0557(15) -0.0042(11) -0.0053(13) -0.0006(13)
C5R 0.118(2) 0.085(2) 0.0519(16) 0.0120(14) -0.0053(17) -0.0170(18)
C6R 0.092(2) 0.097(2) 0.0409(14) -0.0067(13) -0.0112(13) 0.0031(18)
C7R 0.0576(17) 0.0581(16) 0.0442(15) -0.0108(10) -0.0048(11) -0.0026(14)
C8R 0.0699(18) 0.0531(18) 0.0523(15) -0.0036(12) -0.0059(13) -0.0091(16)
C9R 0.0522(15) 0.0436(16) 0.045(2) -0.0043(9) -0.0056(10) -0.0040(13)
C10R 0.0433(15) 0.0553(19) 0.0559(18) -0.0070(12) -0.0035(12) -0.0032(17)
C11R 0.0507(16) 0.0484(19) 0.0434(16) -0.0016(11) 0.0031(11) -0.0003(16)
C12R 0.047(3) 0.043(3) 0.048(3) -0.0038(11) -0.0030(11) -0.0016(14)
C13R 0.0477(15) 0.060(3) 0.0575(18) -0.0160(13) 0.0059(11) -0.0151(15)
C14R 0.0637(19) 0.052(2) 0.0454(15) -0.0109(12) 0.0097(11) -0.0098(15)
C15R 0.057(2) 0.048(2) 0.0441(17) -0.0025(15) -0.0114(13) 0.0018(15)
C16R 0.056(2) 0.0481(15) 0.0469(15) 0.0031(9) 0.0026(13) 0.0019(15)
C17R 0.0531(17) 0.0492(18) 0.0425(16) 0.0040(9) 0.0066(11) 0.0014(15)
C18R 0.070(2) 0.090(3) 0.0440(16) 0.0019(13) 0.0003(14) -0.022(2)
C19R 0.105(3) 0.097(3) 0.0402(15) -0.0014(16) -0.0037(16) -0.018(2)
C20R 0.105(3) 0.124(3) 0.0453(17) 0.0221(17) 0.0087(18) -0.004(3)
C21R 0.104(2) 0.140(4) 0.0569(18) 0.018(2) 0.0221(18) -0.028(2)
C22R 0.082(2) 0.081(3) 0.0598(17) 0.0175(15) 0.0099(14) -0.0201(18)
C23R 0.084(2) 0.0650(19) 0.0617(18) 0.0057(15) -0.0124(16) -0.0268(19)
O1R 0.1274(18) 0.1094(18) 0.0614(12) -0.0061(11) -0.0089(11) -0.0749(15)
O2R 0.0615(16) 0.122(3) 0.0606(19) -0.0163(17) -0.0117(11) -0.0319(16)
O3R 0.0681(15) 0.071(3) 0.0404(13) -0.0073(13) -0.0110(10) 0.0101(14)
N1R 0.0512(17) 0.067(2) 0.0358(19) -0.0066(12) 0.0011(11) -0.0046(10)

loop_
_atom_type_symbol
_atom_type_description
_atom_type_scat_dispersion_real
_atom_type_scat_dispersion_imag
_atom_type_scat_source
C C 0.0033 0.0016 'International Tables Vol C Tables 4.2.6.8 and 6.1.1.4'
H H 0.0000 0.0000 'International Tables Vol C Tables 4.2.6.8 and 6.1.1.4'
N N 0.0061 0.0033 'International Tables Vol C Tables 4.2.6.8 and 6.1.1.4'
O O 0.0106 0.0060 'International Tables Vol C Tables 4.2.6.8 and 6.1.1.4'

loop_
_geom_angle_atom_site_label_1
_geom_angle_atom_site_label_2
_geom_angle_atom_site_label_3
_geom_angle
_geom_angle_site_symmetry_1
_geom_angle_site_symmetry_3
_geom_angle_publ_flag
C2R C1R C7R 101.5(2) . . ?
C2R C1R C6R 105.2(3) . . ?
C7R C1R C6R 99.4(3) . . ?
C3R C2R C1R 107.3(3) . . ?
C2R C3R C4R 108.7(3) . . ?
C3R C4R C5R 105.2(3) . . ?
C3R C4R C7R 99.8(3) . . ?
C5R C4R C7R 99.9(2) . . ?
C6R C5R C4R 103.8(2) . . ?
C5R C6R C1R 103.0(2) . . ?
C8R C7R C4R 115.9(2) . . ?
C8R C7R C1R 115.8(3) . . ?
C4R C7R C1R 93.0(2) . . ?
O1R C8R C7R 121.2(2) . . ?
O1R C8R C9R 118.9(3) . . ?
C7R C8R C9R 119.9(3) . . ?
C10R C9R C14R 118.4(2) . . ?
C10R C9R C8R 119.0(4) . . ?
C14R C9R C8R 122.6(3) . . ?
C11R C10R C9R 121.1(3) . . ?
C10R C11R C12R 120.3(3) . . ?
C13R C12R C11R 119.0(3) . . ?
C13R C12R C15R 120.7(3) . . ?
C11R C12R C15R 120.3(3) . . ?
C14R C13R C12R 121.1(3) . . ?
C13R C14R C9R 120.1(3) . . ?
O2R C15R O3R 124.9(3) . . ?
O2R C15R C12R 117.6(3) . . ?
O3R C15R C12R 117.5(3) . . ?
N1R C16R C23R 107.6(3) . . ?
N1R C16R C17R 110.6(3) . . ?
C23R C16R C17R 114.4(3) . . ?
C22R C17R C18R 108.8(3) . . ?
C22R C17R C16R 111.1(3) . . ?
C18R C17R C16R 112.5(3) . . ?
C17R C18R C19R 112.2(3) . . ?
C20R C19R C18R 110.7(3) . . ?
C21R C20R C19R 111.1(3) . . ?
C20R C21R C22R 112.3(3) . . ?
C17R C22R C21R 111.3(3) . . ?
C7P C1P C6P 111.8(13) . . ?
C7P C1P C2P 99.9(9) . . ?
C6P C1P C2P 113.6(12) . . ?
O1P C2P C3P 111.1(14) . . ?
O1P C2P C1P 102.8(8) . . ?
C3P C2P C1P 111.6(10) . . ?
C4P C3P C2P 124.7(12) . . ?
C3P C4P C5P 123.1(12) . . ?
C4P C5P C6P 112.5(12) . . ?
C5P C6P C1P 111.5(12) . . ?
C8P C7P C1P 104.7(9) . . ?
C7P C8P O1P 116.8(9) . . ?
C7P C8P C9P 124.2(11) . . ?
O1P C8P C9P 117.7(9) . . ?
C14P C9P C10P 120.0(10) . . ?
C14P C9P C8P 118.8(10) . . ?
C10P C9P C8P 121.3(11) . . ?
C11P C10P C9P 119.3(11) . . ?
C10P C11P C12P 120.7(11) . . ?
C11P C12P C13P 119.2(10) . . ?
C11P C12P C15P 120.9(12) . . ?
C13P C12P C15P 119.8(11) . . ?
C14P C13P C12P 120.1(12) . . ?
C13P C14P C9P 120.3(11) . . ?
O2P C15P O3P 123.6(15) . . ?
O2P C15P C12P 117.9(13) . . ?
O3P C15P C12P 117.7(13) . . ?
N1P C16P C23P 105.6(12) . . ?
N1P C16P C17P 108.1(13) . . ?
C23P C16P C17P 116.4(13) . . ?
C22P C17P C18P 113.0(13) . . ?
C22P C17P C16P 113.9(13) . . ?
C18P C17P C16P 112.0(12) . . ?
C17P C18P C19P 113.6(12) . . ?
C20P C19P C18P 106.7(13) . . ?
C21P C20P C19P 108.2(13) . . ?
C20P C21P C22P 111.2(14) . . ?
C17P C22P C21P 112.6(13) . . ?
C8P O1P C2P 104.0(9) . . ?

loop_
_geom_bond_atom_site_label_1
_geom_bond_atom_site_label_2
_geom_bond_distance
_geom_bond_site_symmetry_2
_geom_bond_publ_flag
C1R C2R 1.494(4) . ?
C1R C7R 1.545(4) . ?
C1R C6R 1.553(4) . ?
C2R C3R 1.313(5) . ?
C3R C4R 1.507(5) . ?
C4R C5R 1.540(4) . ?
C4R C7R 1.543(4) . ?
C5R C6R 1.522(4) . ?
C7R C8R 1.491(4) . ?
C8R O1R 1.209(4) . ?
C8R C9R 1.492(3) . ?
C9R C10R 1.383(4) . ?
C9R C14R 1.397(5) . ?
C10R C11R 1.372(3) . ?
C11R C12R 1.382(4) . ?
C12R C13R 1.379(4) . ?
C12R C15R 1.507(4) . ?
C13R C14R 1.371(4) . ?
C15R O2R 1.244(3) . ?
C15R O3R 1.258(3) . ?
C16R N1R 1.494(3) . ?
C16R C23R 1.514(4) . ?
C16R C17R 1.517(3) . ?
C17R C22R 1.515(4) . ?
C17R C18R 1.516(5) . ?
C18R C19R 1.521(4) . ?
C19R C20R 1.508(5) . ?
C20R C21R 1.488(5) . ?
C21R C22R 1.521(4) . ?
C1P C7P 1.509(10) . ?
C1P C6P 1.518(10) . ?
C1P C2P 1.555(9) . ?
C2P O1P 1.472(9) . ?
C2P C3P 1.499(10) . ?
C3P C4P 1.330(10) . ?
C4P C5P 1.493(10) . ?
C5P C6P 1.512(10) . ?
C7P C8P 1.328(9) . ?
C8P O1P 1.373(9) . ?
C8P C9P 1.524(9) . ?
C9P C14P 1.388(9) . ?
C9P C10P 1.395(9) . ?
C10P C11P 1.390(9) . ?
C11P C12P 1.391(9) . ?
C12P C13P 1.394(9) . ?
C12P C15P 1.519(9) . ?
C13P C14P 1.382(9) . ?
C15P O2P 1.248(10) . ?
C15P O3P 1.268(10) . ?
C16P N1P 1.517(10) . ?
C16P C23P 1.526(10) . ?
C16P C17P 1.541(10) . ?
C17P C22P 1.514(10) . ?
C17P C18P 1.522(10) . ?
C18P C19P 1.543(10) . ?
C19P C20P 1.522(10) . ?
C20P C21P 1.520(10) . ?
C21P C22P 1.533(10) . ?
